data_4105906
loop_
_publ_author_name
'Katharina Kaleta'
'Martin Ruhmann'
'Oliver Theilmann'
'Torsten Beweries'
'Subhendu Roy'
'Perdita Arndt'
'Alexander Villinger'
'Eluvathingal D. Jemmis'
'Axel Schulz'
'Uwe Rosenthal'

_publ_section_title
;
 Reactions of Group 4 Metallocene Alkyne Complexes with Carbodiimides:
 Experimental and Theoretical Studies of the Structure and Bonding of
 Five-Membered Hetero-Metallacycloallenes
;
_journal_name_full 'Journal of the American Chemical Society'
_journal_page_first 5463
_journal_page_last 5473
_journal_paper_doi 10.1021/ja111479j
_journal_volume 133
_journal_year 2011
_chemical_formula_sum 'C33 H42 N2 Si2 Zr'
_chemical_formula_weight 614.09
_chemical_name_systematic
; 
 ? 
;
_space_group_IT_number 56
_symmetry_cell_setting orthorhombic
_symmetry_space_group_name_Hall '-P 2ab 2ac'
_symmetry_space_group_name_H-M 'P c c n'
_atom_sites_solution_hydrogens geom
_atom_sites_solution_primary direct
_atom_sites_solution_secondary difmap
_audit_creation_method SHELXL-97
_cell_angle_alpha 90.00
_cell_angle_beta 90.00
_cell_angle_gamma 90.00
_cell_formula_units_Z 8
_cell_length_a 16.8952(6)
_cell_length_b 31.7271(9)
_cell_length_c 11.7933(3)
_cell_measurement_reflns_used 5858
_cell_measurement_temperature 200(2)
_cell_measurement_theta_max 27.20
_cell_measurement_theta_min 2.14
_cell_volume 6321.6(3)
_computing_cell_refinement X-AREA
_computing_data_collection 'X-AREA (Stoe & Cie, 2005)'
_computing_data_reduction X-AREA
_computing_molecular_graphics 'XP in SHELXTL'
_computing_publication_material 'SHELXTL (Sheldrick, 2008)'
_computing_structure_refinement 'SHELXL-97 (Sheldrick, 2008)'
_computing_structure_solution 'SHELXS-97 (Sheldrick, 2008)'
_diffrn_ambient_temperature 200(2)
_diffrn_measured_fraction_theta_full 0.996
_diffrn_measured_fraction_theta_max 0.996
_diffrn_measurement_device_type 'STOE IPDS II'
_diffrn_measurement_method \w
_diffrn_radiation_monochromator graphite
_diffrn_radiation_source 'fine-focus sealed tube'
_diffrn_radiation_type MoK\a
_diffrn_radiation_wavelength 0.71073
_diffrn_reflns_av_R_equivalents 0.0330
_diffrn_reflns_av_sigmaI/netI 0.0390
_diffrn_reflns_limit_h_max 20
_diffrn_reflns_limit_h_min -20
_diffrn_reflns_limit_k_max 39
_diffrn_reflns_limit_k_min -39
_diffrn_reflns_limit_l_max 14
_diffrn_reflns_limit_l_min -14
_diffrn_reflns_number 32846
_diffrn_reflns_theta_full 26.00
_diffrn_reflns_theta_max 26.00
_diffrn_reflns_theta_min 2.20
_exptl_absorpt_coefficient_mu 0.447
_exptl_absorpt_correction_T_max 0.9507
_exptl_absorpt_correction_T_min 0.8404
_exptl_absorpt_correction_type numerical
_exptl_absorpt_process_details 'X-SHAPE and X-RED32 (Stoe & Cie, 2005)'
_exptl_crystal_colour yellow
_exptl_crystal_density_diffrn 1.290
_exptl_crystal_description prism
_exptl_crystal_F_000 2576
_exptl_crystal_size_max 0.40
_exptl_crystal_size_mid 0.20
_exptl_crystal_size_min 0.18
_refine_diff_density_max 0.249
_refine_diff_density_min -0.263
_refine_diff_density_rms 0.040
_refine_ls_extinction_method none
_refine_ls_goodness_of_fit_ref 0.825
_refine_ls_hydrogen_treatment constr
_refine_ls_matrix_type full
_refine_ls_number_parameters 351
_refine_ls_number_reflns 6193
_refine_ls_number_restraints 3
_refine_ls_restrained_S_all 0.825
_refine_ls_R_factor_all 0.0484
_refine_ls_R_factor_gt 0.0255
_refine_ls_shift/su_max 0.002
_refine_ls_shift/su_mean 0.000
_refine_ls_structure_factor_coef Fsqd
_refine_ls_weighting_details 'calc w=1/[\s^2^(Fo^2^)+(0.0293P)^2^+0.0000P] where P=(Fo^2^+2Fc^2^)/3'
_refine_ls_weighting_scheme calc
_refine_ls_wR_factor_gt 0.0506
_refine_ls_wR_factor_ref 0.0535
_reflns_number_gt 4174
_reflns_number_total 6193
_reflns_threshold_expression >2sigma(I)
_cod_data_source_file ja111479j_si_003.cif
_cod_data_source_block ks1112
_cod_database_code 4105906

loop_
_symmetry_equiv_pos_as_xyz
'x, y, z'
'-x+1/2, -y+1/2, z'
'-x, y+1/2, -z+1/2'
'x+1/2, -y, -z+1/2'
'-x, -y, -z'
'x-1/2, y-1/2, -z'
'x, -y-1/2, z-1/2'
'-x-1/2, y, z-1/2'

loop_
_atom_site_label
_atom_site_type_symbol
_atom_site_fract_x
_atom_site_fract_y
_atom_site_fract_z
_atom_site_U_iso_or_equiv
_atom_site_adp_type
_atom_site_occupancy
_atom_site_symmetry_multiplicity
_atom_site_calc_flag
_atom_site_refinement_flags
C1 C 0.18909(11) 0.42549(8) 0.87850(17) 0.0457(6) Uani 1 1 d D
H1 H 0.1797 0.4240 0.9578 0.055 Uiso 1 1 calc R
C2 C 0.16703(13) 0.45825(8) 0.80767(16) 0.0513(6) Uani 1 1 d D
H2 H 0.1397 0.4831 0.8298 0.062 Uiso 1 1 calc R
C3 C 0.19189(14) 0.44838(9) 0.69846(18) 0.0586(7) Uani 1 1 d D
H3 H 0.1840 0.4651 0.6325 0.070 Uiso 1 1 calc R
C4 C 0.23039(13) 0.40975(9) 0.70308(19) 0.0562(7) Uani 1 1 d .
H4 H 0.2547 0.3957 0.6411 0.067 Uiso 1 1 calc R
C5 C 0.22712(12) 0.39529(8) 0.81381(18) 0.0475(5) Uani 1 1 d .
H5 H 0.2474 0.3692 0.8406 0.057 Uiso 1 1 calc R
C6 C -0.01199(13) 0.35359(8) 0.62850(15) 0.0477(6) Uani 1 1 d .
H6 H -0.0656 0.3534 0.6528 0.057 Uiso 1 1 calc R
C7 C 0.02194(15) 0.38271(8) 0.55425(15) 0.0528(6) Uani 1 1 d .
H7 H -0.0045 0.4057 0.5193 0.063 Uiso 1 1 calc R
C8 C 0.10157(15) 0.37201(9) 0.54043(17) 0.0594(7) Uani 1 1 d .
H8 H 0.1389 0.3863 0.4940 0.071 Uiso 1 1 calc R
C9 C 0.11640(14) 0.33646(9) 0.60723(18) 0.0581(7) Uani 1 1 d .
H9 H 0.1659 0.3225 0.6149 0.070 Uiso 1 1 calc R
C10 C 0.04599(14) 0.32495(8) 0.66071(17) 0.0502(6) Uani 1 1 d .
H10 H 0.0389 0.3017 0.7103 0.060 Uiso 1 1 calc R
C11 C -0.00934(10) 0.44741(6) 0.76150(14) 0.0340(4) Uani 1 1 d .
C12 C -0.02928(10) 0.41878(7) 0.83369(14) 0.0315(4) Uani 1 1 d .
C13 C -0.02188(10) 0.38062(6) 0.88878(13) 0.0303(4) Uani 1 1 d .
C14 C 0.08091(10) 0.34843(6) 1.00666(13) 0.0318(4) Uani 1 1 d D
C15 C 0.05298(11) 0.36020(7) 1.11274(13) 0.0361(4) Uani 1 1 d D
H15 H 0.0156 0.3824 1.1189 0.043 Uiso 1 1 calc R
C16 C 0.07896(12) 0.33994(7) 1.20926(16) 0.0439(5) Uani 1 1 d D
H16 H 0.0598 0.3489 1.2810 0.053 Uiso 1 1 calc R
C17 C 0.13206(12) 0.30699(7) 1.20434(16) 0.0494(6) Uani 1 1 d D
C18 C 0.16107(13) 0.29637(8) 1.09869(18) 0.0513(6) Uani 1 1 d D
H18 H 0.1987 0.2742 1.0930 0.062 Uiso 1 1 calc R
C19 C 0.13729(11) 0.31680(7) 1.00087(16) 0.0418(5) Uani 1 1 d D
H19 H 0.1596 0.3091 0.9298 0.050 Uiso 1 1 calc R
C20 C 0.15534(17) 0.28326(10) 1.3108(2) 0.0748(8) Uani 1 1 d .
H20A H 0.1147 0.2873 1.3691 0.112 Uiso 1 1 calc R
H20B H 0.2062 0.2940 1.3387 0.112 Uiso 1 1 calc R
H20C H 0.1602 0.2532 1.2935 0.112 Uiso 1 1 calc R
C21 C -0.09230(11) 0.31203(7) 0.88830(14) 0.0355(4) Uani 1 1 d .
C22 C -0.05709(12) 0.28197(7) 0.95622(16) 0.0421(5) Uani 1 1 d .
H22 H -0.0287 0.2905 1.0219 0.051 Uiso 1 1 calc R
C23 C -0.06264(13) 0.23962(8) 0.92979(17) 0.0485(6) Uani 1 1 d .
H23 H -0.0373 0.2196 0.9775 0.058 Uiso 1 1 calc R
C24 C -0.10411(12) 0.22558(7) 0.83563(17) 0.0436(5) Uani 1 1 d .
C25 C -0.14072(12) 0.25588(8) 0.76925(16) 0.0466(5) Uani 1 1 d .
H25 H -0.1702 0.2473 0.7047 0.056 Uiso 1 1 calc R
C26 C -0.13535(12) 0.29811(7) 0.79471(15) 0.0433(5) Uani 1 1 d .
H26 H -0.1614 0.3181 0.7478 0.052 Uiso 1 1 calc R
C27 C -0.11116(14) 0.17964(8) 0.8072(2) 0.0573(6) Uani 1 1 d .
H27A H -0.1672 0.1716 0.8058 0.086 Uiso 1 1 calc R
H27B H -0.0834 0.1629 0.8647 0.086 Uiso 1 1 calc R
H27C H -0.0875 0.1744 0.7327 0.086 Uiso 1 1 calc R
C28 C -0.24023(12) 0.34088(8) 1.02566(17) 0.0540(6) Uani 1 1 d .
H28A H -0.2508 0.3184 0.9706 0.081 Uiso 1 1 calc R
H28B H -0.2904 0.3535 1.0498 0.081 Uiso 1 1 calc R
H28C H -0.2129 0.3290 1.0917 0.081 Uiso 1 1 calc R
C29 C -0.15063(13) 0.42195(8) 1.06688(17) 0.0533(6) Uani 1 1 d .
H29A H -0.1282 0.4080 1.1337 0.080 Uiso 1 1 calc R
H29B H -0.1982 0.4376 1.0889 0.080 Uiso 1 1 calc R
H29C H -0.1115 0.4415 1.0351 0.080 Uiso 1 1 calc R
C30 C -0.23121(13) 0.40811(8) 0.84136(19) 0.0543(6) Uani 1 1 d .
H30A H -0.2000 0.4320 0.8132 0.081 Uiso 1 1 calc R
H30B H -0.2824 0.4183 0.8691 0.081 Uiso 1 1 calc R
H30C H -0.2398 0.3879 0.7797 0.081 Uiso 1 1 calc R
C31 C -0.12758(15) 0.49931(9) 0.63496(18) 0.0650(7) Uani 1 1 d .
H31A H -0.1087 0.4857 0.5655 0.097 Uiso 1 1 calc R
H31B H -0.1458 0.5279 0.6174 0.097 Uiso 1 1 calc R
H31C H -0.1715 0.4830 0.6668 0.097 Uiso 1 1 calc R
C32 C 0.03339(15) 0.53661(8) 0.68198(18) 0.0585(6) Uani 1 1 d .
H32A H 0.0786 0.5369 0.7340 0.088 Uiso 1 1 calc R
H32B H 0.0127 0.5653 0.6734 0.088 Uiso 1 1 calc R
H32C H 0.0504 0.5259 0.6079 0.088 Uiso 1 1 calc R
C33 C -0.08376(14) 0.52402(8) 0.87518(17) 0.0527(6) Uani 1 1 d .
H33A H -0.1251 0.5055 0.9053 0.079 Uiso 1 1 calc R
H33B H -0.1059 0.5521 0.8613 0.079 Uiso 1 1 calc R
H33C H -0.0405 0.5261 0.9302 0.079 Uiso 1 1 calc R
N1 N -0.09039(9) 0.35635(5) 0.91405(12) 0.0342(4) Uani 1 1 d .
N2 N 0.05443(9) 0.36846(5) 0.90740(11) 0.0306(3) Uani 1 1 d .
Si1 Si -0.17697(3) 0.38188(2) 0.95907(4) 0.03953(14) Uani 1 1 d .
Si2 Si -0.04534(3) 0.501895(19) 0.74008(4) 0.03919(12) Uani 1 1 d .
Zr1 Zr 0.085961(9) 0.395274(6) 0.744649(13) 0.03102(5) Uani 1 1 d .

loop_
_atom_site_aniso_label
_atom_site_aniso_U_11
_atom_site_aniso_U_22
_atom_site_aniso_U_33
_atom_site_aniso_U_23
_atom_site_aniso_U_13
_atom_site_aniso_U_12
C1 0.0318(11) 0.0608(17) 0.0446(10) -0.0044(11) -0.0008(9) -0.0111(11)
C2 0.0339(12) 0.0424(16) 0.0778(15) -0.0094(12) -0.0026(11) -0.0041(11)
C3 0.0459(14) 0.070(2) 0.0602(13) 0.0250(13) -0.0062(11) -0.0211(14)
C4 0.0341(12) 0.077(2) 0.0573(12) -0.0125(12) 0.0149(10) -0.0119(13)
C5 0.0280(10) 0.0492(15) 0.0653(13) 0.0057(12) -0.0034(9) 0.0004(11)
C6 0.0448(13) 0.0609(17) 0.0373(10) -0.0112(10) -0.0077(9) -0.0019(12)
C7 0.0699(16) 0.0568(17) 0.0319(9) -0.0031(10) -0.0105(10) 0.0031(13)
C8 0.0701(17) 0.072(2) 0.0359(10) -0.0136(11) 0.0134(11) -0.0114(14)
C9 0.0521(14) 0.0655(19) 0.0566(13) -0.0256(13) -0.0007(11) 0.0139(13)
C10 0.0643(15) 0.0437(15) 0.0426(10) -0.0101(10) -0.0050(10) -0.0022(12)
C11 0.0304(9) 0.0375(11) 0.0341(9) 0.0000(9) 0.0001(8) 0.0024(8)
C12 0.0222(9) 0.0395(13) 0.0328(8) -0.0024(8) 0.0000(7) 0.0026(9)
C13 0.0282(9) 0.0343(12) 0.0284(8) -0.0014(8) 0.0003(7) 0.0010(9)
C14 0.0268(9) 0.0314(11) 0.0372(9) 0.0009(8) -0.0040(8) -0.0048(9)
C15 0.0324(10) 0.0371(13) 0.0388(9) 0.0005(8) -0.0033(8) 0.0005(9)
C16 0.0441(12) 0.0501(14) 0.0376(9) 0.0038(9) -0.0075(9) -0.0058(11)
C17 0.0447(13) 0.0507(16) 0.0529(11) 0.0135(10) -0.0161(10) -0.0081(12)
C18 0.0423(13) 0.0376(15) 0.0739(14) 0.0095(11) -0.0129(11) 0.0077(11)
C19 0.0369(11) 0.0407(13) 0.0478(10) -0.0014(10) -0.0018(9) 0.0046(10)
C20 0.082(2) 0.069(2) 0.0728(15) 0.0282(14) -0.0284(14) 0.0024(16)
C21 0.0279(9) 0.0413(13) 0.0374(9) 0.0040(8) -0.0005(8) -0.0049(10)
C22 0.0420(11) 0.0412(14) 0.0432(10) 0.0071(9) -0.0096(9) -0.0095(10)
C23 0.0467(12) 0.0439(15) 0.0547(12) 0.0128(10) -0.0082(10) -0.0051(11)
C24 0.0364(12) 0.0405(14) 0.0538(11) -0.0014(10) 0.0051(9) -0.0090(10)
C25 0.0431(11) 0.0533(15) 0.0435(11) -0.0044(10) -0.0079(9) -0.0107(10)
C26 0.0416(12) 0.0459(15) 0.0426(10) 0.0059(9) -0.0101(9) -0.0039(11)
C27 0.0523(14) 0.0498(17) 0.0697(14) -0.0078(12) 0.0067(11) -0.0100(12)
C28 0.0358(12) 0.0731(18) 0.0530(12) 0.0150(11) 0.0033(10) -0.0079(12)
C29 0.0438(12) 0.0623(18) 0.0537(12) -0.0059(11) 0.0119(10) 0.0025(12)
C30 0.0370(12) 0.0580(18) 0.0678(13) 0.0138(12) -0.0051(10) 0.0031(11)
C31 0.0648(16) 0.075(2) 0.0547(12) 0.0058(13) -0.0100(12) 0.0238(15)
C32 0.0727(17) 0.0494(16) 0.0535(12) 0.0153(11) 0.0120(12) 0.0030(14)
C33 0.0648(15) 0.0432(14) 0.0499(11) -0.0001(10) 0.0096(11) 0.0086(13)
N1 0.0255(8) 0.0385(10) 0.0386(7) 0.0038(7) -0.0006(7) -0.0047(8)
N2 0.0268(7) 0.0337(10) 0.0312(7) 0.0014(6) -0.0010(6) 0.0012(7)
Si1 0.0270(3) 0.0503(4) 0.0412(3) 0.0053(2) 0.0021(2) 0.0002(3)
Si2 0.0450(3) 0.0380(3) 0.0345(2) 0.0053(3) 0.0030(3) 0.0082(2)
Zr1 0.02761(8) 0.03627(10) 0.02918(8) -0.00116(9) 0.00146(8) 0.00155(8)

loop_
_atom_type_symbol
_atom_type_description
_atom_type_scat_dispersion_real
_atom_type_scat_dispersion_imag
_atom_type_scat_source
C C 0.0033 0.0016 'International Tables Vol C Tables 4.2.6.8 and 6.1.1.4'
H H 0.0000 0.0000 'International Tables Vol C Tables 4.2.6.8 and 6.1.1.4'
N N 0.0061 0.0033 'International Tables Vol C Tables 4.2.6.8 and 6.1.1.4'
Si Si 0.0817 0.0704 'International Tables Vol C Tables 4.2.6.8 and 6.1.1.4'
Zr Zr -2.9673 0.5597 'International Tables Vol C Tables 4.2.6.8 and 6.1.1.4'

loop_
_geom_angle_atom_site_label_1
_geom_angle_atom_site_label_2
_geom_angle_atom_site_label_3
_geom_angle
C5 C1 C2 108.19(18)
C5 C1 Zr1 73.39(12)
C2 C1 Zr1 73.95(12)
C1 C2 C3 108.0(2)
C1 C2 Zr1 74.37(13)
C3 C2 Zr1 73.38(14)
C4 C3 C2 107.69(19)
C4 C3 Zr1 74.56(14)
C2 C3 Zr1 74.67(13)
C5 C4 C3 108.1(2)
C5 C4 Zr1 73.67(12)
C3 C4 Zr1 73.51(13)
C1 C5 C4 108.0(2)
C1 C5 Zr1 74.88(12)
C4 C5 Zr1 74.50(13)
C10 C6 C7 108.4(2)
C10 C6 Zr1 74.45(12)
C7 C6 Zr1 73.99(12)
C6 C7 C8 107.9(2)
C6 C7 Zr1 73.89(11)
C8 C7 Zr1 74.31(12)
C7 C8 C9 107.6(2)
C7 C8 Zr1 73.62(11)
C9 C8 Zr1 73.63(12)
C10 C9 C8 108.2(2)
C10 C9 Zr1 74.31(13)
C8 C9 Zr1 74.27(14)
C6 C10 C9 107.8(2)
C6 C10 Zr1 73.66(13)
C9 C10 Zr1 73.67(14)
C12 C11 Si2 131.48(14)
C12 C11 Zr1 74.65(12)
Si2 C11 Zr1 152.13(10)
C11 C12 C13 154.85(18)
C11 C12 Zr1 73.16(11)
C13 C12 Zr1 81.71(11)
N2 C13 C12 114.20(16)
N2 C13 N1 125.64(17)
C12 C13 N1 120.01(16)
N2 C13 Zr1 58.69(9)
C12 C13 Zr1 65.70(9)
N1 C13 Zr1 145.60(12)
C19 C14 C15 118.22(17)
C19 C14 N2 120.36(14)
C15 C14 N2 121.40(15)
C16 C15 C14 120.69(18)
C17 C16 C15 121.72(18)
C16 C17 C18 117.00(19)
C16 C17 C20 120.69(19)
C18 C17 C20 122.3(2)
C17 C18 C19 122.38(19)
C18 C19 C14 119.88(18)
C22 C21 C26 117.7(2)
C22 C21 N1 122.91(17)
C26 C21 N1 119.25(18)
C21 C22 C23 120.77(19)
C22 C23 C24 121.8(2)
C25 C24 C23 117.1(2)
C25 C24 C27 120.8(2)
C23 C24 C27 122.1(2)
C26 C25 C24 121.52(18)
C25 C26 C21 121.1(2)
C13 N1 C21 120.22(15)
C13 N1 Si1 119.48(13)
C21 N1 Si1 119.76(12)
C13 N2 C14 124.28(14)
C13 N2 Zr1 88.78(10)
C14 N2 Zr1 146.88(12)
N1 Si1 C29 108.92(9)
N1 Si1 C28 106.52(10)
C29 Si1 C28 109.19(10)
N1 Si1 C30 113.05(9)
C29 Si1 C30 108.88(12)
C28 Si1 C30 110.20(10)
C11 Si2 C32 111.65(10)
C11 Si2 C33 110.54(9)
C32 Si2 C33 110.02(11)
C11 Si2 C31 107.14(11)
C32 Si2 C31 108.33(12)
C33 Si2 C31 109.06(11)
N2 Zr1 C11 91.92(6)
N2 Zr1 C12 61.43(6)
C11 Zr1 C12 32.19(6)
N2 Zr1 C3 129.01(6)
C11 Zr1 C3 91.99(8)
C12 Zr1 C3 118.45(8)
N2 Zr1 C5 86.91(6)
C11 Zr1 C5 129.02(7)
C12 Zr1 C5 130.05(7)
C3 Zr1 C5 52.94(8)
N2 Zr1 C6 96.54(6)
C11 Zr1 C6 88.00(7)
C12 Zr1 C6 82.22(7)
C3 Zr1 C6 134.40(7)
C5 Zr1 C6 142.80(8)
N2 Zr1 C7 128.38(7)
C11 Zr1 C7 83.75(7)
C12 Zr1 C7 95.35(7)
C3 Zr1 C7 102.58(7)
C5 Zr1 C7 133.90(7)
C6 Zr1 C7 32.12(7)
N2 Zr1 C9 109.18(8)
C11 Zr1 C9 136.42(7)
C12 Zr1 C9 134.01(7)
C3 Zr1 C9 102.18(9)
C5 Zr1 C9 90.87(8)
C6 Zr1 C9 52.95(8)
C7 Zr1 C9 53.09(8)
N2 Zr1 C4 118.69(7)
C11 Zr1 C4 123.85(8)
C12 Zr1 C4 146.44(8)
C3 Zr1 C4 31.93(8)
C5 Zr1 C4 31.83(7)
C6 Zr1 C4 128.49(7)
C7 Zr1 C4 105.63(8)
C9 Zr1 C4 79.24(8)
N2 Zr1 C10 86.26(7)
C11 Zr1 C10 118.50(7)
C12 Zr1 C10 103.58(7)
C3 Zr1 C10 133.99(8)
C5 Zr1 C10 112.27(8)
C6 Zr1 C10 31.89(7)
C7 Zr1 C10 53.05(8)
C9 Zr1 C10 32.03(7)
C4 Zr1 C10 109.95(8)
N2 Zr1 C8 138.92(8)
C11 Zr1 C8 111.22(8)
C12 Zr1 C8 127.42(7)
C3 Zr1 C8 85.14(8)
C5 Zr1 C8 102.08(8)
C6 Zr1 C8 53.07(7)
C7 Zr1 C8 32.08(7)
C9 Zr1 C8 32.11(8)
C4 Zr1 C8 76.60(8)
C10 Zr1 C8 53.09(8)
N2 Zr1 C2 100.53(6)
C11 Zr1 C2 77.73(7)
C12 Zr1 C2 93.84(7)
C3 Zr1 C2 31.95(5)
C5 Zr1 C2 52.66(8)
C6 Zr1 C2 158.01(7)
C7 Zr1 C2 128.10(7)
C9 Zr1 C2 131.38(8)
C4 Zr1 C2 52.60(8)
C10 Zr1 C2 162.45(8)
C8 Zr1 C2 116.90(7)

loop_
_geom_bond_atom_site_label_1
_geom_bond_atom_site_label_2
_geom_bond_distance
C1 C5 1.383(3)
C1 C2 1.385(2)
C1 Zr1 2.5391(19)
C2 C3 1.390(2)
C2 Zr1 2.534(2)
C3 C4 1.389(4)
C3 Zr1 2.518(2)
C4 C5 1.385(3)
C4 Zr1 2.531(2)
C5 Zr1 2.520(2)
C6 C10 1.389(3)
C6 C7 1.396(3)
C6 Zr1 2.523(2)
C7 C8 1.397(3)
C7 Zr1 2.5240(19)
C8 C9 1.399(4)
C8 Zr1 2.5327(19)
C9 C10 1.395(3)
C9 Zr1 2.525(2)
C10 Zr1 2.533(2)
C11 C12 1.290(3)
C11 Si2 1.850(2)
C11 Zr1 2.3170(18)
C12 C13 1.380(3)
C12 Zr1 2.3345(17)
C13 N2 1.364(2)
C13 N1 1.422(2)
C13 Zr1 2.5347(17)
C14 C19 1.3854(19)
C14 C15 1.3883(18)
C14 N2 1.405(2)
C15 C16 1.379(3)
C16 C17 1.379(2)
C17 C18 1.381(2)
C17 C20 1.516(3)
C18 C19 1.383(3)
C21 C22 1.380(3)
C21 C26 1.394(2)
C21 N1 1.439(3)
C22 C23 1.382(3)
C23 C24 1.387(3)
C24 C25 1.386(3)
C24 C27 1.500(3)
C25 C26 1.376(3)
C28 Si1 1.858(2)
C29 Si1 1.852(2)
C30 Si1 1.860(2)
C31 Si2 1.864(2)
C32 Si2 1.858(2)
C33 Si2 1.858(2)
N1 Si1 1.7543(17)
N2 Zr1 2.1660(14)
